data_4130496
loop_
_publ_author_name
'Lin, Jin-Shun'
'Dong, Xiao-Yang'
'Li, Tao-Tao'
'Jiang, Na-Chuan'
'Tan, Bin'
'Liu, Xin-Yuan'

_publ_section_title
;
 A Dual-Catalytic Strategy To Direct Asymmetric Radical
 Aminotrifluoromethylation of Alkenes.
;
_journal_issue 30
_journal_name_full 'Journal of the American Chemical Society'
_journal_page_first 9357
_journal_page_last 9360
_journal_paper_doi 10.1021/jacs.6b04077
_journal_volume 138
_journal_year 2016
_chemical_absolute_configuration ad
_chemical_formula_moiety 'C21 H22 Br F3 N2 O'
_chemical_formula_sum 'C21 H22 Br F3 N2 O'
_chemical_formula_weight 455.31
_space_group_crystal_system orthorhombic
_space_group_IT_number 19
_space_group_name_Hall 'P 2ac 2ab'
_space_group_name_H-M_alt 'P 21 21 21'
_atom_sites_solution_hydrogens geom
_atom_sites_solution_primary direct
_audit_creation_date 2016-04-09
_audit_creation_method
;
Olex2 1.2-alpha
(compiled 2016.02.24 svn.r3266 for OlexSys, GUI svn.r5155)
;
_cell_angle_alpha 90
_cell_angle_beta 90
_cell_angle_gamma 90
_cell_formula_units_Z 8
_cell_length_a 14.5823(10)
_cell_length_b 16.3674(12)
_cell_length_c 17.4983(12)
_cell_measurement_reflns_used 9938
_cell_measurement_temperature 100
_cell_measurement_theta_max 67.43
_cell_measurement_theta_min 3.70
_cell_volume 4176.4(5)
_computing_molecular_graphics 'Olex2 (Dolomanov et al., 2009)'
_computing_publication_material 'Olex2 (Dolomanov et al., 2009)'
_computing_structure_refinement 'XL (Sheldrick, 2008)'
_computing_structure_solution 'XT (Sheldrick, 2015)'
_diffrn_ambient_temperature 100
_diffrn_measured_fraction_theta_full 0.997
_diffrn_measured_fraction_theta_max 0.997
_diffrn_measurement_device_type 'Bruker APEX-II CCD'
_diffrn_measurement_method '\f and \w scans'
_diffrn_radiation_type CuK\a
_diffrn_radiation_wavelength 1.54178
_diffrn_reflns_av_R_equivalents 0.0555
_diffrn_reflns_av_unetI/netI 0.0241
_diffrn_reflns_Laue_measured_fraction_full 0.997
_diffrn_reflns_Laue_measured_fraction_max 0.997
_diffrn_reflns_limit_h_max 17
_diffrn_reflns_limit_h_min -17
_diffrn_reflns_limit_k_max 19
_diffrn_reflns_limit_k_min -19
_diffrn_reflns_limit_l_max 20
_diffrn_reflns_limit_l_min -20
_diffrn_reflns_number 67163
_diffrn_reflns_point_group_measured_fraction_full 0.991
_diffrn_reflns_point_group_measured_fraction_max 0.991
_diffrn_reflns_theta_full 67.612
_diffrn_reflns_theta_max 67.612
_diffrn_reflns_theta_min 3.698
_diffrn_standards_number 0
_exptl_absorpt_coefficient_mu 3.035
_exptl_absorpt_correction_T_max 0.7530
_exptl_absorpt_correction_T_min 0.5801
_exptl_absorpt_correction_type multi-scan
_exptl_absorpt_process_details
;
SADABS-2012/1 (Bruker,2012) was used for absorption correction.
wR2(int) was 0.1051 before and 0.0725 after correction.
The Ratio of minimum to maximum transmission is 0.7704.
The \l/2 correction factor is 0.0015.
;
_exptl_crystal_colour colourless
_exptl_crystal_colour_primary colourless
_exptl_crystal_density_diffrn 1.448
_exptl_crystal_description block
_exptl_crystal_F_000 1856
_exptl_crystal_size_max 0.2
_exptl_crystal_size_mid 0.2
_exptl_crystal_size_min 0.1
_refine_diff_density_max 0.259
_refine_diff_density_min -0.265
_refine_diff_density_rms 0.048
_refine_ls_abs_structure_details
;
 Flack x determined using 3253 quotients [(I+)-(I-)]/[(I+)+(I-)]
 (Parsons, Flack and Wagner, Acta Cryst. B69 (2013) 249-259).
;
_refine_ls_abs_structure_Flack -0.022(3)
_refine_ls_extinction_method none
_refine_ls_goodness_of_fit_ref 1.063
_refine_ls_hydrogen_treatment constr
_refine_ls_matrix_type full
_refine_ls_number_parameters 509
_refine_ls_number_reflns 7473
_refine_ls_number_restraints 0
_refine_ls_restrained_S_all 1.063
_refine_ls_R_factor_all 0.0221
_refine_ls_R_factor_gt 0.0220
_refine_ls_shift/su_max 0.001
_refine_ls_shift/su_mean 0.000
_refine_ls_structure_factor_coef Fsqd
_refine_ls_weighting_details 'w=1/[\s^2^(Fo^2^)+(0.0338P)^2^+1.3552P] where P=(Fo^2^+2Fc^2^)/3'
_refine_ls_weighting_scheme calc
_refine_ls_wR_factor_gt 0.0583
_refine_ls_wR_factor_ref 0.0585
_reflns_Friedel_coverage 0.786
_reflns_Friedel_fraction_full 0.983
_reflns_Friedel_fraction_max 0.983
_reflns_number_gt 7434
_reflns_number_total 7473
_reflns_threshold_expression 'I > 2\s(I)'
_cod_data_source_file ja6b04077_si_002.cif
_cod_data_source_block cxy391_0m
_cod_database_code 4130496
_shelx_space_group_comment
;
The symmetry employed for this shelxl refinement is uniquely defined
by the following loop, which should always be used as a source of
symmetry information in preference to the above space-group names.
They are only intended as comments.
;
_olex2_refinement_description
;
1. Fixed Uiso
 At 1.2 times of:
  All C(H) groups, All C(H,H) groups, All N(H) groups
 At 1.5 times of:
  All C(H,H,H) groups
2.a Secondary CH2 refined with riding coordinates:
 C1(H1A,H1B), C5(H5A,H5B), C7(H7A,H7B), C22(H22A,H22B), C26(H26A,H26B),
 C28(H28A,H28B)
2.b Aromatic/amide H refined with riding coordinates:
 N2(H2), C10(H10), C11(H11), C12(H12), C13(H13), C14(H14), C17(H17), C18(H18),
 C20(H20), C21(H21), N4(H4), C31(H31), C32(H32), C33(H33), C34(H34), C35(H35),
 C38(H38), C39(H39), C41(H41), C42(H42)
2.c Idealised Me refined as rotating group:
 C3(H3A,H3B,H3C), C4(H4A,H4B,H4C), C24(H24A,H24B,H24C), C25(H25A,H25B,H25C)
;
_shelx_shelxl_version_number 2014/7
_olex2_submission_special_instructions 'No special instructions were received'

loop_
_space_group_symop_operation_xyz
'x, y, z'
'-x+1/2, -y, z+1/2'
'-x, y+1/2, -z+1/2'
'x+1/2, -y+1/2, -z'

loop_
_atom_site_label
_atom_site_type_symbol
_atom_site_fract_x
_atom_site_fract_y
_atom_site_fract_z
_atom_site_U_iso_or_equiv
_atom_site_adp_type
_atom_site_occupancy
_atom_site_site_symmetry_order
_atom_site_calc_flag
_atom_site_refinement_flags_posn
Br1 Br 0.47468(2) 0.62166(2) 0.59506(2) 0.02309(8) Uani 1 1 d .
F1 F 0.83944(15) 0.30608(10) 0.21680(10) 0.0397(5) Uani 1 1 d .
F2 F 0.76742(12) 0.38344(12) 0.29515(9) 0.0355(4) Uani 1 1 d .
F3 F 0.90619(12) 0.41196(12) 0.26268(10) 0.0351(4) Uani 1 1 d .
O1 O 0.64647(12) 0.52753(10) 0.23848(9) 0.0164(3) Uani 1 1 d .
N1 N 0.62768(15) 0.40190(12) 0.18710(11) 0.0150(4) Uani 1 1 d .
N2 N 0.55383(15) 0.43675(12) 0.30068(12) 0.0172(4) Uani 1 1 d .
H2 H 0.5248 0.3898 0.2965 0.021 Uiso 1 1 calc R
C1 C 0.60084(19) 0.31549(15) 0.19000(15) 0.0199(5) Uani 1 1 d .
H1A H 0.5346 0.3098 0.2011 0.024 Uiso 1 1 calc R
H1B H 0.6362 0.2858 0.2295 0.024 Uiso 1 1 calc R
C2 C 0.62370(19) 0.28333(15) 0.10950(14) 0.0204(5) Uani 1 1 d .
C3 C 0.5439(2) 0.29785(17) 0.05478(16) 0.0270(6) Uani 1 1 d .
H3A H 0.5259 0.3555 0.0567 0.041 Uiso 1 1 calc GR
H3B H 0.4918 0.2636 0.0698 0.041 Uiso 1 1 calc GR
H3C H 0.5628 0.2837 0.0027 0.041 Uiso 1 1 calc GR
C4 C 0.6476(2) 0.19218(15) 0.11109(16) 0.0270(6) Uani 1 1 d .
H4A H 0.6659 0.1745 0.0598 0.041 Uiso 1 1 calc GR
H4B H 0.5938 0.1608 0.1276 0.041 Uiso 1 1 calc GR
H4C H 0.6982 0.1829 0.1469 0.041 Uiso 1 1 calc GR
C5 C 0.70790(18) 0.33462(15) 0.08688(15) 0.0192(5) Uani 1 1 d .
H5A H 0.7081 0.3445 0.0311 0.023 Uiso 1 1 calc R
H5B H 0.7650 0.3055 0.1007 0.023 Uiso 1 1 calc R
C6 C 0.70185(17) 0.41733(14) 0.13086(14) 0.0158(5) Uani 1 1 d .
C7 C 0.79429(17) 0.43766(15) 0.17034(14) 0.0180(5) Uani 1 1 d .
H7A H 0.8427 0.4366 0.1307 0.022 Uiso 1 1 calc R
H7B H 0.7905 0.4945 0.1895 0.022 Uiso 1 1 calc R
C8 C 0.8259(2) 0.38450(18) 0.23559(15) 0.0252(6) Uani 1 1 d .
C9 C 0.67578(19) 0.48653(14) 0.07576(13) 0.0167(5) Uani 1 1 d .
C10 C 0.7426(2) 0.52140(16) 0.02879(15) 0.0224(6) Uani 1 1 d .
H10 H 0.8049 0.5056 0.0344 0.027 Uiso 1 1 calc R
C11 C 0.7188(2) 0.57912(18) -0.02619(16) 0.0298(6) Uani 1 1 d .
H11 H 0.7650 0.6020 -0.0579 0.036 Uiso 1 1 calc R
C12 C 0.6287(2) 0.60359(17) -0.03514(16) 0.0311(7) Uani 1 1 d .
H12 H 0.6127 0.6429 -0.0728 0.037 Uiso 1 1 calc R
C13 C 0.5622(2) 0.56993(17) 0.01159(15) 0.0269(6) Uani 1 1 d .
H13 H 0.5001 0.5865 0.0062 0.032 Uiso 1 1 calc R
C14 C 0.5854(2) 0.51196(16) 0.06648(14) 0.0207(5) Uani 1 1 d .
H14 H 0.5389 0.4894 0.0981 0.025 Uiso 1 1 calc R
C15 C 0.61138(17) 0.45906(14) 0.24202(13) 0.0144(5) Uani 1 1 d .
C16 C 0.53783(17) 0.48375(14) 0.36739(14) 0.0163(5) Uani 1 1 d .
C17 C 0.46386(19) 0.46035(16) 0.41328(15) 0.0236(6) Uani 1 1 d .
H17 H 0.4252 0.4168 0.3974 0.028 Uiso 1 1 calc R
C18 C 0.4464(2) 0.50002(17) 0.48148(15) 0.0236(6) Uani 1 1 d .
H18 H 0.3975 0.4828 0.5135 0.028 Uiso 1 1 calc R
C19 C 0.50110(18) 0.56490(16) 0.50236(13) 0.0182(5) Uani 1 1 d .
C20 C 0.57308(19) 0.58995(16) 0.45790(14) 0.0187(5) Uani 1 1 d .
H20 H 0.6098 0.6350 0.4733 0.022 Uiso 1 1 calc R
C21 C 0.59212(17) 0.54902(15) 0.39010(14) 0.0177(5) Uani 1 1 d .
H21 H 0.6424 0.5658 0.3593 0.021 Uiso 1 1 calc R
Br2 Br 0.18235(2) 0.65825(2) 0.12478(2) 0.03561(10) Uani 1 1 d .
F4 F 0.65039(12) 0.73982(11) 0.34516(10) 0.0328(4) Uani 1 1 d .
F5 F 0.69377(16) 0.82602(14) 0.42984(11) 0.0499(5) Uani 1 1 d .
F6 F 0.78740(13) 0.73610(14) 0.38748(12) 0.0496(5) Uani 1 1 d .
O2 O 0.60018(12) 0.82324(10) 0.19529(10) 0.0172(4) Uani 1 1 d .
N3 N 0.73264(14) 0.75029(12) 0.19696(12) 0.0154(4) Uani 1 1 d .
N4 N 0.59383(15) 0.68475(13) 0.17758(13) 0.0174(4) Uani 1 1 d .
H4 H 0.6252 0.6388 0.1768 0.021 Uiso 1 1 calc R
C22 C 0.78280(17) 0.67247(15) 0.19362(16) 0.0196(5) Uani 1 1 d .
H22A H 0.7659 0.6413 0.1473 0.023 Uiso 1 1 calc R
H22B H 0.7696 0.6387 0.2392 0.023 Uiso 1 1 calc R
C23 C 0.88401(18) 0.69731(16) 0.19138(16) 0.0214(5) Uani 1 1 d .
C24 C 0.91595(19) 0.71458(18) 0.10956(16) 0.0275(6) Uani 1 1 d .
H24A H 0.9126 0.6642 0.0794 0.041 Uiso 1 1 calc GR
H24B H 0.9794 0.7343 0.1104 0.041 Uiso 1 1 calc GR
H24C H 0.8763 0.7562 0.0865 0.041 Uiso 1 1 calc GR
C25 C 0.94515(19) 0.63154(18) 0.22679(18) 0.0290(6) Uani 1 1 d .
H25A H 0.9231 0.6186 0.2783 0.043 Uiso 1 1 calc GR
H25B H 1.0084 0.6516 0.2297 0.043 Uiso 1 1 calc GR
H25C H 0.9432 0.5822 0.1951 0.043 Uiso 1 1 calc GR
C26 C 0.88385(18) 0.77514(16) 0.24083(15) 0.0202(5) Uani 1 1 d .
H26A H 0.9337 0.8123 0.2246 0.024 Uiso 1 1 calc R
H26B H 0.8934 0.7610 0.2953 0.024 Uiso 1 1 calc R
C27 C 0.78871(17) 0.81715(15) 0.22985(14) 0.0170(5) Uani 1 1 d .
C28 C 0.74825(19) 0.84924(17) 0.30639(15) 0.0229(6) Uani 1 1 d .
H28A H 0.7941 0.8863 0.3297 0.027 Uiso 1 1 calc R
H28B H 0.6936 0.8826 0.2941 0.027 Uiso 1 1 calc R
C29 C 0.7207(2) 0.78763(19) 0.36595(16) 0.0289(6) Uani 1 1 d .
C30 C 0.79922(17) 0.89046(15) 0.17537(15) 0.0194(5) Uani 1 1 d .
C31 C 0.8440(2) 0.96034(18) 0.20095(18) 0.0319(7) Uani 1 1 d .
H31 H 0.8637 0.9635 0.2526 0.038 Uiso 1 1 calc R
C32 C 0.8602(3) 1.02571(19) 0.1518(2) 0.0400(8) Uani 1 1 d .
H32 H 0.8902 1.0733 0.1704 0.048 Uiso 1 1 calc R
C33 C 0.8331(2) 1.02182(18) 0.07643(18) 0.0334(7) Uani 1 1 d .
H33 H 0.8442 1.0664 0.0429 0.040 Uiso 1 1 calc R
C34 C 0.78948(19) 0.95241(17) 0.05013(16) 0.0256(6) Uani 1 1 d .
H34 H 0.7714 0.9489 -0.0019 0.031 Uiso 1 1 calc R
C35 C 0.77177(18) 0.88743(15) 0.09945(15) 0.0204(5) Uani 1 1 d .
H35 H 0.7405 0.8405 0.0809 0.024 Uiso 1 1 calc R
C36 C 0.63980(17) 0.75681(14) 0.19050(13) 0.0146(5) Uani 1 1 d .
C37 C 0.49807(17) 0.68180(15) 0.16558(14) 0.0158(5) Uani 1 1 d .
C38 C 0.45435(18) 0.73285(15) 0.11369(14) 0.0197(5) Uani 1 1 d .
H38 H 0.4887 0.7726 0.0864 0.024 Uiso 1 1 calc R
C39 C 0.36012(19) 0.72594(16) 0.10154(16) 0.0232(5) Uani 1 1 d .
H39 H 0.3298 0.7613 0.0666 0.028 Uiso 1 1 calc R
C40 C 0.31156(18) 0.66713(16) 0.14085(16) 0.0240(6) Uani 1 1 d .
C41 C 0.35354(18) 0.61498(17) 0.19189(16) 0.0233(5) Uani 1 1 d .
H41 H 0.3190 0.5746 0.2182 0.028 Uiso 1 1 calc R
C42 C 0.44713(18) 0.62258(16) 0.20410(14) 0.0195(5) Uani 1 1 d .
H42 H 0.4769 0.5870 0.2391 0.023 Uiso 1 1 calc R

loop_
_atom_site_aniso_label
_atom_site_aniso_U_11
_atom_site_aniso_U_22
_atom_site_aniso_U_33
_atom_site_aniso_U_23
_atom_site_aniso_U_13
_atom_site_aniso_U_12
Br1 0.02076(14) 0.03409(14) 0.01441(12) -0.00679(11) 0.00108(10) 0.00621(11)
F1 0.0578(13) 0.0291(9) 0.0323(9) 0.0082(7) -0.0030(9) 0.0138(8)
F2 0.0282(9) 0.0615(11) 0.0167(7) 0.0097(8) 0.0044(7) 0.0077(9)
F3 0.0217(9) 0.0570(11) 0.0267(9) 0.0050(8) -0.0070(7) 0.0055(8)
O1 0.0190(9) 0.0143(8) 0.0158(8) -0.0002(6) 0.0025(7) -0.0011(7)
N1 0.0173(11) 0.0136(9) 0.0141(9) -0.0010(8) 0.0056(8) -0.0007(8)
N2 0.0210(11) 0.0158(9) 0.0149(10) -0.0023(8) 0.0059(8) -0.0031(8)
C1 0.0247(14) 0.0156(12) 0.0193(13) -0.0019(9) 0.0082(11) -0.0037(10)
C2 0.0255(14) 0.0174(11) 0.0184(13) -0.0042(10) 0.0054(10) -0.0023(11)
C3 0.0272(16) 0.0285(14) 0.0253(14) -0.0075(11) 0.0026(12) -0.0017(12)
C4 0.0385(16) 0.0171(12) 0.0254(14) -0.0036(10) 0.0066(12) -0.0025(11)
C5 0.0240(13) 0.0169(11) 0.0166(12) -0.0024(10) 0.0073(10) 0.0012(10)
C6 0.0165(12) 0.0165(11) 0.0144(11) -0.0010(9) 0.0051(9) -0.0001(9)
C7 0.0174(13) 0.0202(11) 0.0163(12) 0.0008(9) 0.0020(9) 0.0013(10)
C8 0.0210(14) 0.0357(14) 0.0188(12) 0.0011(11) 0.0019(11) 0.0034(12)
C9 0.0227(13) 0.0159(11) 0.0116(11) -0.0023(9) 0.0007(10) 0.0007(10)
C10 0.0252(14) 0.0230(13) 0.0189(12) 0.0002(10) 0.0040(11) 0.0006(11)
C11 0.0407(18) 0.0287(14) 0.0200(14) 0.0061(11) 0.0061(12) -0.0026(13)
C12 0.0488(19) 0.0269(14) 0.0175(12) 0.0046(11) -0.0008(13) 0.0098(13)
C13 0.0317(16) 0.0295(14) 0.0196(13) -0.0039(11) -0.0036(11) 0.0124(12)
C14 0.0240(14) 0.0222(12) 0.0158(11) -0.0021(10) 0.0013(10) 0.0033(11)
C15 0.0144(12) 0.0159(11) 0.0130(11) 0.0004(9) 0.0003(9) 0.0004(9)
C16 0.0189(13) 0.0162(11) 0.0139(11) 0.0004(9) 0.0018(10) 0.0039(9)
C17 0.0245(14) 0.0241(12) 0.0223(13) -0.0052(10) 0.0063(11) -0.0073(11)
C18 0.0224(14) 0.0283(13) 0.0201(13) -0.0015(11) 0.0088(11) -0.0038(11)
C19 0.0182(13) 0.0236(12) 0.0127(11) -0.0014(9) 0.0009(9) 0.0069(10)
C20 0.0200(13) 0.0202(11) 0.0159(11) -0.0017(10) -0.0027(10) 0.0003(10)
C21 0.0157(12) 0.0228(12) 0.0148(12) -0.0001(9) 0.0039(9) -0.0003(10)
Br2 0.01227(14) 0.04962(19) 0.04492(19) -0.01855(15) -0.00360(12) 0.00047(13)
F4 0.0331(9) 0.0418(9) 0.0234(8) 0.0013(7) 0.0017(7) -0.0166(8)
F5 0.0574(13) 0.0687(13) 0.0234(9) -0.0176(9) 0.0133(9) -0.0250(11)
F6 0.0362(10) 0.0708(13) 0.0418(11) 0.0320(10) -0.0004(9) 0.0005(10)
O2 0.0150(9) 0.0151(8) 0.0216(9) -0.0012(7) 0.0000(7) 0.0010(7)
N3 0.0116(10) 0.0144(9) 0.0202(10) -0.0026(8) -0.0011(8) -0.0017(8)
N4 0.0123(10) 0.0143(9) 0.0255(11) -0.0031(8) -0.0023(9) 0.0009(8)
C22 0.0143(13) 0.0169(11) 0.0274(13) -0.0030(10) -0.0004(10) 0.0003(10)
C23 0.0138(13) 0.0221(13) 0.0283(14) 0.0003(11) -0.0003(11) 0.0016(10)
C24 0.0192(13) 0.0335(14) 0.0298(16) -0.0013(12) 0.0050(11) 0.0038(12)
C25 0.0172(13) 0.0275(14) 0.0422(16) 0.0035(13) -0.0012(11) 0.0039(11)
C26 0.0130(12) 0.0234(12) 0.0242(13) 0.0016(11) -0.0035(10) -0.0028(10)
C27 0.0142(12) 0.0190(11) 0.0177(12) -0.0029(9) -0.0028(9) -0.0034(9)
C28 0.0219(14) 0.0261(13) 0.0206(13) -0.0044(11) -0.0006(11) -0.0058(11)
C29 0.0256(14) 0.0423(16) 0.0186(13) -0.0022(12) -0.0009(11) -0.0066(13)
C30 0.0156(13) 0.0195(12) 0.0231(12) 0.0010(10) -0.0017(10) -0.0020(10)
C31 0.0404(18) 0.0251(14) 0.0302(15) 0.0025(12) -0.0122(13) -0.0106(13)
C32 0.051(2) 0.0257(14) 0.0436(19) 0.0070(14) -0.0122(16) -0.0177(14)
C33 0.0342(17) 0.0279(14) 0.0381(17) 0.0118(12) -0.0017(13) -0.0062(13)
C34 0.0209(14) 0.0313(14) 0.0244(14) 0.0049(11) 0.0011(11) -0.0017(11)
C35 0.0174(12) 0.0224(12) 0.0214(12) -0.0013(11) 0.0016(10) -0.0033(10)
C36 0.0154(12) 0.0148(11) 0.0135(11) -0.0008(9) 0.0002(9) -0.0009(10)
C37 0.0117(12) 0.0169(11) 0.0189(11) -0.0064(9) -0.0006(9) 0.0001(9)
C38 0.0178(13) 0.0215(12) 0.0199(13) -0.0023(10) -0.0005(10) 0.0007(10)
C39 0.0200(13) 0.0286(13) 0.0209(13) -0.0070(11) -0.0056(11) 0.0069(11)
C40 0.0154(12) 0.0274(13) 0.0293(14) -0.0125(11) -0.0010(11) 0.0021(11)
C41 0.0175(13) 0.0239(13) 0.0286(13) -0.0065(11) 0.0045(11) -0.0040(11)
C42 0.0175(13) 0.0190(11) 0.0219(12) -0.0020(10) -0.0017(10) -0.0007(10)

loop_
_atom_type_symbol
_atom_type_description
_atom_type_scat_dispersion_real
_atom_type_scat_dispersion_imag
_atom_type_scat_source
C C 0.0181 0.0091 'International Tables Vol C Tables 4.2.6.8 and 6.1.1.4'
H H 0.0000 0.0000 'International Tables Vol C Tables 4.2.6.8 and 6.1.1.4'
Br Br -0.6763 1.2805 'International Tables Vol C Tables 4.2.6.8 and 6.1.1.4'
F F 0.0727 0.0534 'International Tables Vol C Tables 4.2.6.8 and 6.1.1.4'
N N 0.0311 0.0180 'International Tables Vol C Tables 4.2.6.8 and 6.1.1.4'
O O 0.0492 0.0322 'International Tables Vol C Tables 4.2.6.8 and 6.1.1.4'

loop_
_geom_angle_atom_site_label_1
_geom_angle_atom_site_label_2
_geom_angle_atom_site_label_3
_geom_angle
C1 N1 C6 112.40(19)
C15 N1 C1 126.2(2)
C15 N1 C6 118.57(19)
C15 N2 H2 117.6
C15 N2 C16 124.8(2)
C16 N2 H2 117.6
N1 C1 H1A 111.0
N1 C1 H1B 111.0
N1 C1 C2 103.88(19)
H1A C1 H1B 109.0
C2 C1 H1A 111.0
C2 C1 H1B 111.0
C3 C2 C1 110.8(2)
C3 C2 C4 109.6(2)
C3 C2 C5 111.2(2)
C4 C2 C1 111.4(2)
C4 C2 C5 110.8(2)
C5 C2 C1 102.8(2)
C2 C3 H3A 109.5
C2 C3 H3B 109.5
C2 C3 H3C 109.5
H3A C3 H3B 109.5
H3A C3 H3C 109.5
H3B C3 H3C 109.5
C2 C4 H4A 109.5
C2 C4 H4B 109.5
C2 C4 H4C 109.5
H4A C4 H4B 109.5
H4A C4 H4C 109.5
H4B C4 H4C 109.5
C2 C5 H5A 110.2
C2 C5 H5B 110.2
C2 C5 C6 107.54(19)
H5A C5 H5B 108.5
C6 C5 H5A 110.2
C6 C5 H5B 110.2
N1 C6 C5 102.75(18)
N1 C6 C7 112.00(19)
N1 C6 C9 111.2(2)
C7 C6 C5 110.9(2)
C9 C6 C5 110.15(19)
C9 C6 C7 109.7(2)
C6 C7 H7A 107.7
C6 C7 H7B 107.7
H7A C7 H7B 107.1
C8 C7 C6 118.6(2)
C8 C7 H7A 107.7
C8 C7 H7B 107.7
F1 C8 F2 105.7(2)
F1 C8 F3 106.2(2)
F1 C8 C7 114.3(2)
F2 C8 C7 113.6(2)
F3 C8 F2 106.5(2)
F3 C8 C7 109.9(2)
C10 C9 C6 119.9(2)
C14 C9 C6 121.9(2)
C14 C9 C10 118.0(2)
C9 C10 H10 119.6
C11 C10 C9 120.7(3)
C11 C10 H10 119.6
C10 C11 H11 119.6
C12 C11 C10 120.8(3)
C12 C11 H11 119.6
C11 C12 H12 120.5
C11 C12 C13 119.0(3)
C13 C12 H12 120.5
C12 C13 H13 119.7
C12 C13 C14 120.6(3)
C14 C13 H13 119.7
C9 C14 C13 121.0(3)
C9 C14 H14 119.5
C13 C14 H14 119.5
O1 C15 N1 121.1(2)
O1 C15 N2 122.1(2)
N1 C15 N2 116.8(2)
C17 C16 N2 116.8(2)
C21 C16 N2 124.0(2)
C21 C16 C17 119.1(2)
C16 C17 H17 119.7
C18 C17 C16 120.6(2)
C18 C17 H17 119.7
C17 C18 H18 120.5
C19 C18 C17 119.0(2)
C19 C18 H18 120.5
C18 C19 Br1 118.95(19)
C20 C19 Br1 119.47(19)
C20 C19 C18 121.6(2)
C19 C20 H20 120.2
C19 C20 C21 119.6(2)
C21 C20 H20 120.2
C16 C21 C20 120.1(2)
C16 C21 H21 120.0
C20 C21 H21 120.0
C22 N3 C27 112.38(19)
C36 N3 C22 124.0(2)
C36 N3 C27 121.5(2)
C36 N4 H4 118.8
C36 N4 C37 122.4(2)
C37 N4 H4 118.8
N3 C22 H22A 110.9
N3 C22 H22B 110.9
N3 C22 C23 104.51(19)
H22A C22 H22B 108.9
C23 C22 H22A 110.9
C23 C22 H22B 110.9
C22 C23 C24 111.5(2)
C22 C23 C26 101.8(2)
C24 C23 C26 111.9(2)
C25 C23 C22 111.4(2)
C25 C23 C24 109.4(2)
C25 C23 C26 110.8(2)
C23 C24 H24A 109.5
C23 C24 H24B 109.5
C23 C24 H24C 109.5
H24A C24 H24B 109.5
H24A C24 H24C 109.5
H24B C24 H24C 109.5
C23 C25 H25A 109.5
C23 C25 H25B 109.5
C23 C25 H25C 109.5
H25A C25 H25B 109.5
H25A C25 H25C 109.5
H25B C25 H25C 109.5
C23 C26 H26A 110.3
C23 C26 H26B 110.3
C23 C26 C27 107.3(2)
H26A C26 H26B 108.5
C27 C26 H26A 110.3
C27 C26 H26B 110.3
N3 C27 C26 102.29(19)
N3 C27 C28 112.0(2)
N3 C27 C30 112.9(2)
C28 C27 C26 112.3(2)
C30 C27 C26 109.3(2)
C30 C27 C28 107.9(2)
C27 C28 H28A 107.8
C27 C28 H28B 107.8
H28A C28 H28B 107.1
C29 C28 C27 118.1(2)
C29 C28 H28A 107.8
C29 C28 H28B 107.8
F4 C29 F5 106.0(2)
F4 C29 F6 105.3(2)
F4 C29 C28 114.0(2)
F5 C29 C28 110.0(3)
F6 C29 F5 105.8(2)
F6 C29 C28 115.0(2)
C31 C30 C27 119.2(2)
C35 C30 C27 122.4(2)
C35 C30 C31 118.2(2)
C30 C31 H31 119.6
C30 C31 C32 120.9(3)
C32 C31 H31 119.6
C31 C32 H32 119.8
C33 C32 C31 120.4(3)
C33 C32 H32 119.8
C32 C33 H33 120.4
C32 C33 C34 119.3(3)
C34 C33 H33 120.4
C33 C34 H34 119.8
C33 C34 C35 120.4(3)
C35 C34 H34 119.8
C30 C35 C34 120.8(2)
C30 C35 H35 119.6
C34 C35 H35 119.6
O2 C36 N3 121.9(2)
O2 C36 N4 122.6(2)
N3 C36 N4 115.5(2)
C38 C37 N4 122.0(2)
C38 C37 C42 119.3(2)
C42 C37 N4 118.6(2)
C37 C38 H38 119.9
C37 C38 C39 120.2(2)
C39 C38 H38 119.9
C38 C39 H39 120.4
C40 C39 C38 119.1(3)
C40 C39 H39 120.4
C39 C40 Br2 119.1(2)
C39 C40 C41 121.8(3)
C41 C40 Br2 119.1(2)
C40 C41 H41 120.6
C40 C41 C42 118.8(3)
C42 C41 H41 120.6
C37 C42 H42 119.6
C41 C42 C37 120.8(3)
C41 C42 H42 119.6

loop_
_geom_bond_atom_site_label_1
_geom_bond_atom_site_label_2
_geom_bond_distance
Br1 C19 1.909(2)
F1 C8 1.340(3)
F2 C8 1.346(3)
F3 C8 1.341(4)
O1 C15 1.234(3)
N1 C1 1.468(3)
N1 C6 1.484(3)
N1 C15 1.362(3)
N2 H2 0.8800
N2 C15 1.375(3)
N2 C16 1.417(3)
C1 H1A 0.9900
C1 H1B 0.9900
C1 C2 1.540(3)
C2 C3 1.525(4)
C2 C4 1.532(3)
C2 C5 1.539(4)
C3 H3A 0.9800
C3 H3B 0.9800
C3 H3C 0.9800
C4 H4A 0.9800
C4 H4B 0.9800
C4 H4C 0.9800
C5 H5A 0.9900
C5 H5B 0.9900
C5 C6 1.560(3)
C6 C7 1.551(3)
C6 C9 1.535(3)
C7 H7A 0.9900
C7 H7B 0.9900
C7 C8 1.508(4)
C9 C10 1.396(4)
C9 C14 1.391(4)
C10 H10 0.9500
C10 C11 1.392(4)
C11 H11 0.9500
C11 C12 1.383(5)
C12 H12 0.9500
C12 C13 1.383(4)
C13 H13 0.9500
C13 C14 1.392(4)
C14 H14 0.9500
C16 C17 1.398(4)
C16 C21 1.388(4)
C17 H17 0.9500
C17 C18 1.382(4)
C18 H18 0.9500
C18 C19 1.377(4)
C19 C20 1.369(4)
C20 H20 0.9500
C20 C21 1.390(4)
C21 H21 0.9500
Br2 C40 1.911(3)
F4 C29 1.340(3)
F5 C29 1.341(3)
F6 C29 1.341(4)
O2 C36 1.234(3)
N3 C22 1.470(3)
N3 C27 1.482(3)
N3 C36 1.363(3)
N4 H4 0.8800
N4 C36 1.375(3)
N4 C37 1.413(3)
C22 H22A 0.9900
C22 H22B 0.9900
C22 C23 1.531(4)
C23 C24 1.532(4)
C23 C25 1.529(4)
C23 C26 1.540(4)
C24 H24A 0.9800
C24 H24B 0.9800
C24 H24C 0.9800
C25 H25A 0.9800
C25 H25B 0.9800
C25 H25C 0.9800
C26 H26A 0.9900
C26 H26B 0.9900
C26 C27 1.560(4)
C27 C28 1.555(4)
C27 C30 1.540(3)
C28 H28A 0.9900
C28 H28B 0.9900
C28 C29 1.505(4)
C30 C31 1.391(4)
C30 C35 1.389(4)
C31 H31 0.9500
C31 C32 1.393(4)
C32 H32 0.9500
C32 C33 1.379(5)
C33 H33 0.9500
C33 C34 1.381(4)
C34 H34 0.9500
C34 C35 1.394(4)
C35 H35 0.9500
C37 C38 1.389(4)
C37 C42 1.395(4)
C38 H38 0.9500
C38 C39 1.395(4)
C39 H39 0.9500
C39 C40 1.379(4)
C40 C41 1.379(4)
C41 H41 0.9500
C41 C42 1.387(4)
C42 H42 0.9500
